data_7211944
loop_
_publ_author_name
'Callear, Samantha K.'
'Hursthouse, Michael B.'
'Threlfall, Terence L.'

_publ_section_title
;
 A systematic study of the crystallisation products of a series of
 dicarboxylic acids with imidazole derivatives
;
_journal_issue 3
_journal_name_full CrystEngComm
_journal_page_first 898
_journal_paper_doi 10.1039/b917191f
_journal_volume 12
_journal_year 2010
_chemical_formula_sum 'C15 H20 N6 O8'
_chemical_formula_weight 412.37
_chemical_name_common 'Malonic acid & imidazole'
_chemical_name_systematic
;
Malonic acid & imidazole
;
_space_group_IT_number 2
_symmetry_cell_setting triclinic
_symmetry_space_group_name_Hall '-P 1'
_symmetry_space_group_name_H-M 'P -1'
_atom_sites_solution_hydrogens geom
_atom_sites_solution_primary direct
_atom_sites_solution_secondary difmap
_audit_creation_method SHELXL-97
_cell_angle_alpha 116.302(2)
_cell_angle_beta 101.825(2)
_cell_angle_gamma 91.149(2)
_cell_formula_units_Z 1
_cell_length_a 6.9980(3)
_cell_length_b 8.3790(3)
_cell_length_c 9.2500(3)
_cell_measurement_reflns_used 5405
_cell_measurement_temperature 120(2)
_cell_measurement_theta_max 27.48
_cell_measurement_theta_min 2.91
_cell_volume 472.10(3)
_computing_cell_refinement 'DENZO (Otwinowski & Minor, 1997) & COLLECT (Hooft, R.W.W., 1998)'
_computing_data_collection 'COLLECT (Hooft, R.W.W., 1998)'
_computing_data_reduction 'DENZO (Otwinowski & Minor, 1997) & COLLECT (Hooft, R.W.W., 1998)'
_computing_structure_refinement 'SHELXL-97 (Sheldrick, 2008)'
_diffrn_ambient_temperature 120(2)
_diffrn_detector_area_resol_mean 9.091
_diffrn_measured_fraction_theta_full 0.998
_diffrn_measured_fraction_theta_max 0.998
_diffrn_measurement_device_type 'Bruker-Nonius Roper CCD camera on \k-goniostat'
_diffrn_measurement_method '\f & \w scans'
_diffrn_radiation_monochromator graphite
_diffrn_radiation_source 'Bruker-Nonius FR591 rotating anode'
_diffrn_radiation_type MoK\a
_diffrn_radiation_wavelength 0.71073
_diffrn_reflns_av_R_equivalents 0.0495
_diffrn_reflns_av_sigmaI/netI 0.0435
_diffrn_reflns_limit_h_max 9
_diffrn_reflns_limit_h_min -9
_diffrn_reflns_limit_k_max 10
_diffrn_reflns_limit_k_min -10
_diffrn_reflns_limit_l_max 12
_diffrn_reflns_limit_l_min -12
_diffrn_reflns_number 10823
_diffrn_reflns_theta_full 27.48
_diffrn_reflns_theta_max 27.48
_diffrn_reflns_theta_min 3.00
_exptl_absorpt_coefficient_mu 0.119
_exptl_absorpt_correction_T_max 0.9917
_exptl_absorpt_correction_T_min 0.9777
_exptl_absorpt_correction_type multi-scan
_exptl_absorpt_process_details 'SADABS 2007/2 (Sheldrick, G.M., 2007)'
_exptl_crystal_colour colourless
_exptl_crystal_density_diffrn 1.450
_exptl_crystal_density_method 'not measured'
_exptl_crystal_description block
_exptl_crystal_F_000 216
_exptl_crystal_size_max 0.19
_exptl_crystal_size_mid 0.09
_exptl_crystal_size_min 0.07
_refine_diff_density_max 0.277
_refine_diff_density_min -0.267
_refine_diff_density_rms 0.055
_refine_ls_extinction_method none
_refine_ls_goodness_of_fit_ref 1.022
_refine_ls_hydrogen_treatment constr
_refine_ls_matrix_type full
_refine_ls_number_parameters 150
_refine_ls_number_reflns 2155
_refine_ls_number_restraints 91
_refine_ls_restrained_S_all 1.000
_refine_ls_R_factor_all 0.0615
_refine_ls_R_factor_gt 0.0433
_refine_ls_shift/su_max 0.000
_refine_ls_shift/su_mean 0.000
_refine_ls_structure_factor_coef Fsqd
_refine_ls_weighting_details 'calc w=1/[\s^2^(Fo^2^)+(0.0447P)^2^+0.2219P] where P=(Fo^2^+2Fc^2^)/3'
_refine_ls_weighting_scheme calc
_refine_ls_wR_factor_gt 0.0972
_refine_ls_wR_factor_ref 0.1081
_reflns_number_gt 1691
_reflns_number_total 2155
_reflns_threshold_expression >2\s(I)
_cod_data_source_file b917191f.txt
_cod_data_source_block 17
_cod_original_sg_symbol_H-M P-1
_cod_database_code 7211944

loop_
_symmetry_equiv_pos_as_xyz
'x, y, z'
'-x, -y, -z'

loop_
_atom_site_label
_atom_site_type_symbol
_atom_site_fract_x
_atom_site_fract_y
_atom_site_fract_z
_atom_site_U_iso_or_equiv
_atom_site_adp_type
_atom_site_occupancy
_atom_site_symmetry_multiplicity
_atom_site_calc_flag
_atom_site_refinement_flags
_atom_site_disorder_assembly
_atom_site_disorder_group
C33 C 1.553(2) 0.858(2) 0.953(3) 0.026(4) Uiso 0.25 1 d PU A -1
H33 H 1.6102 0.7492 0.9162 0.031 Uiso 0.25 1 calc PR A -1
C35 C 1.4501(17) 1.096(2) 0.953(2) 0.013(3) Uiso 0.25 1 d PU A -1
H35 H 1.4257 1.1893 0.9222 0.015 Uiso 0.25 1 calc PR A -1
C31 C 1.4846(19) 1.1167(16) 1.1076(17) 0.010(3) Uiso 0.25 1 d PU A -1
H31 H 1.4671 1.2199 1.2018 0.012 Uiso 0.25 1 calc PR A -1
N32 N 1.5472(13) 0.9692(19) 1.1077(15) 0.010(2) Uiso 0.25 1 d PU A -1
H32 H 1.5795 0.9485 1.1943 0.011 Uiso 0.25 1 calc PR A -1
N34 N 1.455(2) 0.934(2) 0.853(2) 0.025(4) Uiso 0.25 1 d PU A -1
H34 H 1.4070 0.8807 0.7451 0.030 Uiso 0.25 1 calc PR A -1
C43 C 1.531(2) 0.8370(16) 0.946(2) 0.014(3) Uiso 0.25 1 d PU B -2
H43 H 1.5452 0.7142 0.9134 0.017 Uiso 0.25 1 calc PR B -2
C44 C 1.457(2) 0.907(2) 0.845(2) 0.020(4) Uiso 0.25 1 d PU B -2
H44 H 1.4341 0.8498 0.7279 0.024 Uiso 0.25 1 calc PR B -2
C41 C 1.505(2) 1.133(2) 1.104(2) 0.024(4) Uiso 0.25 1 d PU B -2
H41 H 1.5171 1.2464 1.1982 0.029 Uiso 0.25 1 calc PR B -2
N42 N 1.5810(15) 0.973(2) 1.1026(16) 0.012(2) Uiso 0.25 1 d PU B -2
H42 H 1.6493 0.9651 1.1899 0.014 Uiso 0.25 1 calc PR B -2
N45 N 1.4162(14) 1.0916(19) 0.9521(18) 0.008(2) Uiso 0.25 1 d PU B -2
H45 H 1.3455 1.1597 0.9182 0.010 Uiso 0.25 1 calc PR B -2
C1 C 0.7674(2) 0.76677(19) 1.31734(17) 0.0160(3) Uani 1 1 d U . .
C2 C 0.8881(2) 0.6933(2) 1.42492(18) 0.0195(3) Uani 1 1 d U . .
H2A H 0.9947 0.7875 1.5092 0.023 Uiso 1 1 calc R . .
H2B H 0.9499 0.5910 1.3548 0.023 Uiso 1 1 calc R . .
C3 C 0.7635(2) 0.63102(19) 1.51257(17) 0.0186(3) Uani 1 1 d U . .
C22 C 1.2685(2) 0.71211(19) 1.21213(18) 0.0185(3) Uani 1 1 d U . .
H22 H 1.3462 0.6561 1.2688 0.022 Uiso 1 1 calc R . .
C24 C 1.0995(2) 0.9070(2) 1.16006(18) 0.0209(3) Uani 1 1 d U . .
H24 H 1.0393 1.0122 1.1758 0.025 Uiso 1 1 calc R . .
C25 C 1.0938(2) 0.7632(2) 1.01332(18) 0.0203(3) Uani 1 1 d U . .
H25 H 1.0287 0.7477 0.9063 0.024 Uiso 1 1 calc R . .
N21 N 1.20075(18) 0.64320(16) 1.04885(15) 0.0185(3) Uani 1 1 d U . .
H21 H 1.2209 0.5379 0.9751 0.022 Uiso 1 1 calc R . .
N23 N 1.20903(19) 0.87278(16) 1.28277(15) 0.0186(3) Uani 1 1 d U . .
H23 H 1.2353 0.9452 1.3901 0.022 Uiso 1 1 calc R . .
O1A O 0.72204(16) 0.92378(14) 1.38826(12) 0.0217(3) Uani 1 1 d U . .
O1B O 0.71556(16) 0.67146(14) 1.16262(12) 0.0225(3) Uani 1 1 d U . .
O3A O 0.83446(17) 0.64742(15) 1.65192(13) 0.0269(3) Uani 1 1 d U . .
O3B O 0.58687(17) 0.55875(16) 1.42739(14) 0.0288(3) Uani 1 1 d U . .
H3B H 0.5000 0.5000 1.5000 0.092(13) Uiso 1 2 d S . .

loop_
_atom_site_aniso_label
_atom_site_aniso_U_11
_atom_site_aniso_U_22
_atom_site_aniso_U_33
_atom_site_aniso_U_23
_atom_site_aniso_U_13
_atom_site_aniso_U_12
C1 0.0169(7) 0.0162(7) 0.0159(7) 0.0079(6) 0.0044(5) 0.0014(5)
C2 0.0187(7) 0.0218(7) 0.0183(7) 0.0106(6) 0.0017(6) 0.0043(6)
C3 0.0245(8) 0.0150(7) 0.0159(7) 0.0078(6) 0.0018(6) 0.0046(6)
C22 0.0184(7) 0.0192(7) 0.0178(7) 0.0085(6) 0.0040(6) 0.0023(6)
C24 0.0229(8) 0.0203(7) 0.0192(7) 0.0096(6) 0.0031(6) 0.0052(6)
C25 0.0219(8) 0.0216(8) 0.0174(7) 0.0103(6) 0.0014(6) 0.0033(6)
N21 0.0218(7) 0.0161(6) 0.0142(6) 0.0041(5) 0.0034(5) 0.0033(5)
N23 0.0222(7) 0.0176(6) 0.0128(6) 0.0046(5) 0.0030(5) 0.0028(5)
O1A 0.0296(6) 0.0169(5) 0.0160(5) 0.0055(4) 0.0043(4) 0.0061(4)
O1B 0.0312(6) 0.0199(5) 0.0136(5) 0.0059(4) 0.0032(4) 0.0065(5)
O3A 0.0317(7) 0.0316(6) 0.0155(5) 0.0123(5) -0.0015(5) 0.0006(5)
O3B 0.0262(6) 0.0394(7) 0.0236(6) 0.0217(5) -0.0045(5) -0.0096(5)

loop_
_atom_type_symbol
_atom_type_description
_atom_type_scat_dispersion_real
_atom_type_scat_dispersion_imag
_atom_type_scat_source
C C 0.0033 0.0016 'International Tables Vol C Tables 4.2.6.8 and 6.1.1.4'
H H 0.0000 0.0000 'International Tables Vol C Tables 4.2.6.8 and 6.1.1.4'
N N 0.0061 0.0033 'International Tables Vol C Tables 4.2.6.8 and 6.1.1.4'
O O 0.0106 0.0060 'International Tables Vol C Tables 4.2.6.8 and 6.1.1.4'

loop_
_geom_angle_atom_site_label_1
_geom_angle_atom_site_label_2
_geom_angle_atom_site_label_3
_geom_angle
N32 C33 N34 105.8(13)
N32 C33 H33 127.1
N34 C33 H33 127.1
N34 C35 C31 109.9(10)
N34 C35 H35 125.0
C31 C35 H35 125.0
N32 C31 C35 108.3(9)
N32 C31 H31 125.8
C35 C31 H31 125.8
C31 N32 C33 107.4(10)
C31 N32 H32 126.3
C33 N32 H32 126.3
C35 N34 C33 105.4(15)
C35 N34 H34 127.3
C33 N34 H34 127.3
C44 C43 N42 107.5(12)
C44 C43 H43 126.2
N42 C43 H43 126.2
C43 C44 N45 107.3(15)
C43 C44 H44 126.4
N45 C44 H44 126.4
N45 C41 N42 106.9(10)
N45 C41 H41 126.5
N42 C41 H41 126.5
C43 N42 C41 109.3(9)
C43 N42 H42 125.4
C41 N42 H42 125.4
C41 N45 C44 107.1(11)
C41 N45 H45 126.5
C44 N45 H45 126.5
O1B C1 O1A 122.22(13)
O1B C1 C2 119.75(13)
O1A C1 C2 118.03(12)
C1 C2 C3 112.27(12)
C1 C2 H2A 109.2
C3 C2 H2A 109.2
C1 C2 H2B 109.2
C3 C2 H2B 109.2
H2A C2 H2B 107.9
O3A C3 O3B 124.77(14)
O3A C3 C2 120.26(14)
O3B C3 C2 114.94(12)
N21 C22 N23 108.38(13)
N21 C22 H22 125.8
N23 C22 H22 125.8
C25 C24 N23 107.23(13)
C25 C24 H24 126.4
N23 C24 H24 126.4
C24 C25 N21 106.70(13)
C24 C25 H25 126.6
N21 C25 H25 126.6
C22 N21 C25 109.02(12)
C22 N21 H21 125.5
C25 N21 H21 125.5
C22 N23 C24 108.67(12)
C22 N23 H23 125.7
C24 N23 H23 125.7
C3 O3B H3B 111.50(10)

loop_
_geom_bond_atom_site_label_1
_geom_bond_atom_site_label_2
_geom_bond_distance
C33 N32 1.33(2)
C33 N34 1.42(3)
C33 H33 0.9500
C35 N34 1.26(3)
C35 C31 1.33(2)
C35 H35 0.9500
C31 N32 1.320(19)
C31 H31 0.9500
N32 H32 0.8800
N34 H34 0.8800
C43 C44 1.33(2)
C43 N42 1.35(2)
C43 H43 0.9500
C44 N45 1.49(2)
C44 H44 0.9500
C41 N45 1.30(2)
C41 N42 1.45(2)
C41 H41 0.9500
N42 H42 0.8800
N45 H45 0.8800
C1 O1B 1.2571(17)
C1 O1A 1.2646(17)
C1 C2 1.5173(19)
C2 C3 1.528(2)
C2 H2A 0.9900
C2 H2B 0.9900
C3 O3A 1.2267(17)
C3 O3B 1.2900(19)
C22 N21 1.3274(19)
C22 N23 1.3291(19)
C22 H22 0.9500
C24 C25 1.350(2)
C24 N23 1.3781(19)
C24 H24 0.9500
C25 N21 1.3787(19)
C25 H25 0.9500
N21 H21 0.8800
N23 H23 0.8800
O3B H3B 1.2294(11)

loop_
_geom_hbond_atom_site_label_D
_geom_hbond_atom_site_label_H
_geom_hbond_atom_site_label_A
_geom_hbond_distance_DH
_geom_hbond_distance_HA
_geom_hbond_distance_DA
_geom_hbond_angle_DHA
_geom_hbond_site_symmetry_A
N32 H32 O1A 0.88 1.96 2.823(8) 164.8 1_655
N32 H32 O1B 0.88 2.45 2.978(11) 119.4 1_655
N42 H42 O1A 0.88 1.98 2.835(9) 162.4 1_655
N42 H42 O1B 0.88 2.42 2.949(12) 118.6 1_655
N21 H21 O1B 0.88 1.78 2.6611(16) 174.7 2_767
N23 H23 O1A 0.88 1.80 2.6771(16) 174.5 2_778
O3B H3B O3B 1.2294(11) 1.2294(11) 2.459(2) 180.000(1) 2_668
O3B H3B O3A 1.2294(11) 2.4447(11) 3.1626(16) 114.73(6) 2_668
